data_4031448
loop_
_publ_author_name
'Figgis, B.N.'
'Reynolds, P.A.'
'White, A.H.'
'Geoffrey, A.W.'

_publ_section_title
;
 The electronic structure of copper in the polymer potassium
 bis(carbonato)cuprate(II) as determined from precise X-Ray diffraction
 data
;
_journal_name_full
;
Journal of the Chemical Society. Dalton Transactions, Inorganic Chemistry 
(1972-)
;
_journal_page_first 371
_journal_page_last 376
_journal_volume 1981
_journal_year 1981
_chemical_formula_sum 'C2 Cu K2 O6'
_chemical_name_systematic 'K2 (Cu (C O3)2)'
_space_group_IT_number 43
_symmetry_space_group_name_Hall 'F 2 -2d'
_symmetry_space_group_name_H-M 'F d d 2'
_cell_angle_alpha 90
_cell_angle_beta 90
_cell_angle_gamma 90
_cell_formula_units_Z 8
_cell_length_a 11.425
_cell_length_b 17.658
_cell_length_c 6.154
_cell_volume 1241.524
_citation_journal_id_ASTM JCDTBI
_cod_data_source_file Figgis_JCDTBI_1981_557.cif
_cod_data_source_block C2Cu1K2O6
_cod_original_formula_sum 'C2 Cu1 K2 O6'
_cod_database_code 4031448

loop_
_symmetry_equiv_pos_as_xyz
x,y,z
-x,-y,z
-x+1/4,y+1/4,z+1/4
x+3/4,-y+3/4,z+1/4
x,y+1/2,z+1/2
-x,-y+1/2,z+1/2
-x+1/4,y+3/4,z+3/4
x+3/4,-y+5/4,z+3/4
x+1/2,y,z+1/2
-x+1/2,-y,z+1/2
-x+3/4,y+1/4,z+3/4
x+5/4,-y+3/4,z+3/4
x+1/2,y+1/2,z
-x+1/2,-y+1/2,z
-x+3/4,y+3/4,z+1/4
x+5/4,-y+5/4,z+1/4

loop_
_atom_site_label
_atom_site_type_symbol
_atom_site_fract_x
_atom_site_fract_y
_atom_site_fract_z
_atom_site_occupancy
_atom_site_U_iso_or_equiv
K1 K+1 0.57805 0.20006 0.19612 1 0.0
Cu1 Cu+2 0 0 0 1 0.0
O1 O-2 0.08268 0.0954 0.01286 1 0.0
O3 O-2 0.05964 0.08878 0.37206 1 0.0
C1 C+4 0.08174 0.1267 0.20497 1 0.0
O2 O-2 0.10133 0.19983 0.21306 1 0.0
